data_7127866
loop_
_publ_author_name
'Zhu, Liwei'
'Liu, Ning'
'Lv, Xincheng'
'Zhang, Ziqiu'
'Yu, Liangmin'
'Li, Xia'

_publ_section_title
;
 A novel metal-organic framework derived carbon nanoflower with effective
 electromagnetic microwave absorption and high-performance electrochemical
 energy storage properties.
;
_journal_issue 20
_journal_name_full 'Chemical communications (Cambridge, England)'
_journal_page_first 2539
_journal_page_last 2542
_journal_paper_doi 10.1039/d1cc00253h
_journal_volume 57
_journal_year 2021
_chemical_formula_moiety 'C4 H2 Cd N2 O2'
_chemical_formula_sum 'C4 H2 Cd N2 O2'
_chemical_formula_weight 222.48
_space_group_crystal_system monoclinic
_space_group_IT_number 15
_space_group_name_Hall '-C 2yc'
_space_group_name_H-M_alt 'C 1 2/c 1'
_atom_sites_solution_hydrogens geom
_atom_sites_solution_primary dual
_audit_creation_date 2019-05-28
_audit_creation_method
;
Olex2 1.2
(compiled 2018.05.29 svn.r3508 for OlexSys, GUI svn.r5506)
;
_audit_update_record
;
2019-05-28 deposited with the CCDC.	2021-01-25 downloaded from the CCDC.
;
_cell_angle_alpha 90
_cell_angle_beta 104.4540(10)
_cell_angle_gamma 90
_cell_formula_units_Z 8
_cell_length_a 12.2758(5)
_cell_length_b 10.2771(4)
_cell_length_c 7.5324(3)
_cell_measurement_reflns_used 3456
_cell_measurement_temperature 100
_cell_measurement_theta_max 26.035
_cell_measurement_theta_min 3.428
_cell_volume 920.21(6)
_computing_cell_refinement 'SAINT V8.38A (?, 2016)'
_computing_data_reduction 'SAINT V8.38A (?, 2016)'
_computing_molecular_graphics 'Olex2 (Dolomanov et al., 2009)'
_computing_publication_material 'Olex2 (Dolomanov et al., 2009)'
_computing_structure_refinement 'ShelXL (Sheldrick, 2015)'
_computing_structure_solution 'ShelXT (Sheldrick, 2015)'
_diffrn_ambient_temperature 100
_diffrn_measured_fraction_theta_full 0.998
_diffrn_measured_fraction_theta_max 0.997
_diffrn_measurement_device_type 'Bruker APEX-II CCD'
_diffrn_measurement_method '\f and \w scans'
_diffrn_radiation_type MoK\a
_diffrn_radiation_wavelength 0.71073
_diffrn_reflns_av_R_equivalents 0.0313
_diffrn_reflns_av_unetI/netI 0.0227
_diffrn_reflns_Laue_measured_fraction_full 0.998
_diffrn_reflns_Laue_measured_fraction_max 0.997
_diffrn_reflns_limit_h_max 15
_diffrn_reflns_limit_h_min -15
_diffrn_reflns_limit_k_max 12
_diffrn_reflns_limit_k_min -12
_diffrn_reflns_limit_l_max 9
_diffrn_reflns_limit_l_min -8
_diffrn_reflns_number 4920
_diffrn_reflns_point_group_measured_fraction_full 0.998
_diffrn_reflns_point_group_measured_fraction_max 0.997
_diffrn_reflns_theta_full 25.242
_diffrn_reflns_theta_max 26.061
_diffrn_reflns_theta_min 3.428
_diffrn_standards_number 0
_exptl_absorpt_coefficient_mu 4.635
_exptl_absorpt_correction_T_max 0.7453
_exptl_absorpt_correction_T_min 0.5107
_exptl_absorpt_correction_type multi-scan
_exptl_absorpt_process_details
'SADABS-2016/2 (Bruker,2016/2) was used for absorption correction. wR2(int) was 0.1312 before and 0.0459 after correction. The Ratio of minimum to maximum transmission is 0.6852. The \l/2 correction factor is Not present.'
_exptl_crystal_colour colourless
_exptl_crystal_colour_primary colourless
_exptl_crystal_density_diffrn 3.212
_exptl_crystal_description block
_exptl_crystal_F_000 832
_exptl_crystal_size_max 0.16
_exptl_crystal_size_mid 0.1
_exptl_crystal_size_min 0.08
_refine_diff_density_max 0.482
_refine_diff_density_min -0.509
_refine_diff_density_rms 0.106
_refine_ls_extinction_method none
_refine_ls_goodness_of_fit_ref 1.114
_refine_ls_hydrogen_treatment constr
_refine_ls_matrix_type full
_refine_ls_number_parameters 82
_refine_ls_number_reflns 911
_refine_ls_number_restraints 0
_refine_ls_restrained_S_all 1.114
_refine_ls_R_factor_all 0.0176
_refine_ls_R_factor_gt 0.0153
_refine_ls_shift/su_max 0.001
_refine_ls_shift/su_mean 0.000
_refine_ls_structure_factor_coef Fsqd
_refine_ls_weighting_details 'w=1/[\s^2^(Fo^2^)+(0.0108P)^2^+2.4950P] where P=(Fo^2^+2Fc^2^)/3'
_refine_ls_weighting_scheme calc
_refine_ls_wR_factor_gt 0.0362
_refine_ls_wR_factor_ref 0.0371
_reflns_Friedel_coverage 0.000
_reflns_number_gt 844
_reflns_number_total 911
_reflns_threshold_expression 'I > 2\s(I)'
_cod_data_source_file d1cc00253h2.cif
_cod_data_source_block 22019613zghy2_0m
_cod_depositor_comments 'Adding full bibliography for 7127866.cif.'
_cod_database_code 7127866
_shelx_shelxl_version_number 2018/3
_shelx_space_group_comment
;
The symmetry employed for this shelxl refinement is uniquely defined
by the following loop, which should always be used as a source of
symmetry information in preference to the above space-group names.
They are only intended as comments.
;
_shelx_estimated_absorpt_t_max 0.708
_shelx_estimated_absorpt_t_min 0.524
_olex2_refinement_description
;
1. Fixed Uiso
 At 1.2 times of:
  All C(H) groups
2.a Aromatic/amide H refined with riding coordinates:
 C3(H3), C2(H2)
;
_olex2_submission_special_instructions 'No special instructions were received'

loop_
_space_group_symop_operation_xyz
'x, y, z'
'-x, y, -z+1/2'
'x+1/2, y+1/2, z'
'-x+1/2, y+1/2, -z+1/2'
'-x, -y, -z'
'x, -y, z-1/2'
'-x+1/2, -y+1/2, -z'
'x+1/2, -y+1/2, z-1/2'

loop_
_atom_site_label
_atom_site_type_symbol
_atom_site_fract_x
_atom_site_fract_y
_atom_site_fract_z
_atom_site_U_iso_or_equiv
_atom_site_adp_type
_atom_site_occupancy
_atom_site_site_symmetry_order
_atom_site_calc_flag
_atom_site_refinement_flags_posn
_atom_site_refinement_flags_adp
_atom_site_refinement_flags_occupancy
_atom_site_disorder_assembly
_atom_site_disorder_group
Cd1 Cd 0.63298(2) 0.40238(2) 0.42877(3) 0.01054(8) Uani 1 1 d . . . . .
O1 O 0.56603(17) 0.62618(19) 0.6222(3) 0.0142(4) Uani 1 1 d . . . . .
O2 O 0.68221(17) 0.8526(2) 0.0603(3) 0.0166(4) Uani 1 1 d . . . . .
N1 N 0.6226(2) 0.6166(2) 0.3604(3) 0.0100(5) Uani 1 1 d . . . . .
N2 N 0.65073(19) 0.6749(2) 0.2142(3) 0.0100(5) Uani 1 1 d . . . . .
C1 C 0.5991(2) 0.6878(3) 0.4931(4) 0.0108(6) Uani 1 1 d . . . . .
C4 C 0.6596(2) 0.8039(3) 0.2055(4) 0.0120(6) Uani 1 1 d . . . . .
C3 C 0.6399(2) 0.8829(3) 0.3505(4) 0.0135(6) Uani 1 1 d . . . . .
H3 H 0.649369 0.974574 0.348153 0.016 Uiso 1 1 calc R . . . .
C2 C 0.6079(2) 0.8263(3) 0.4899(4) 0.0134(6) Uani 1 1 d . . . . .
H2 H 0.591331 0.877553 0.584906 0.016 Uiso 1 1 calc R . . . .

loop_
_atom_site_aniso_label
_atom_site_aniso_U_11
_atom_site_aniso_U_22
_atom_site_aniso_U_33
_atom_site_aniso_U_23
_atom_site_aniso_U_13
_atom_site_aniso_U_12
Cd1 0.01240(13) 0.01186(12) 0.00802(12) 0.00054(7) 0.00379(9) 0.00028(8)
O1 0.0136(11) 0.0214(10) 0.0081(9) 0.0016(8) 0.0039(8) -0.0022(8)
O2 0.0134(11) 0.0224(11) 0.0144(10) 0.0078(8) 0.0042(9) -0.0008(8)
N1 0.0086(12) 0.0125(11) 0.0088(11) 0.0008(9) 0.0022(9) -0.0019(9)
N2 0.0085(12) 0.0140(12) 0.0081(11) 0.0023(9) 0.0033(9) -0.0024(9)
C1 0.0058(13) 0.0180(14) 0.0076(12) 0.0012(11) 0.0000(11) -0.0008(11)
C4 0.0044(13) 0.0196(14) 0.0104(13) 0.0013(11) -0.0008(11) -0.0006(11)
C3 0.0122(15) 0.0116(14) 0.0152(14) -0.0006(11) 0.0005(12) -0.0022(11)
C2 0.0092(14) 0.0165(14) 0.0131(14) -0.0066(11) -0.0001(12) 0.0003(11)

loop_
_atom_type_symbol
_atom_type_description
_atom_type_scat_dispersion_real
_atom_type_scat_dispersion_imag
_atom_type_scat_source
C C 0.0033 0.0016 'International Tables Vol C Tables 4.2.6.8 and 6.1.1.4'
H H 0.0000 0.0000 'International Tables Vol C Tables 4.2.6.8 and 6.1.1.4'
Cd Cd -0.8075 1.2024 'International Tables Vol C Tables 4.2.6.8 and 6.1.1.4'
N N 0.0061 0.0033 'International Tables Vol C Tables 4.2.6.8 and 6.1.1.4'
O O 0.0106 0.0060 'International Tables Vol C Tables 4.2.6.8 and 6.1.1.4'

loop_
_geom_angle_atom_site_label_1
_geom_angle_atom_site_label_2
_geom_angle_atom_site_label_3
_geom_angle
_geom_angle_site_symmetry_1
_geom_angle_site_symmetry_3
_geom_angle_publ_flag
O1 Cd1 O1 74.05(8) 6_565 5_666 ?
O1 Cd1 O2 96.35(7) 6_565 4_645 ?
O2 Cd1 O1 158.98(7) 4_645 5_666 ?
N1 Cd1 O1 94.91(8) . 5_666 ?
N1 Cd1 O1 84.75(8) . 6_565 ?
N1 Cd1 O2 102.91(8) . 4_645 ?
N2 Cd1 O1 87.79(7) 6_566 5_666 ?
N2 Cd1 O1 148.30(8) 6_566 6_565 ?
N2 Cd1 O2 91.61(8) 6_566 4_645 ?
N2 Cd1 N1 123.25(8) 6_566 . ?
Cd1 O1 Cd1 104.07(8) 6_566 5_666 ?
C1 O1 Cd1 115.71(16) . 5_666 ?
C1 O1 Cd1 135.98(17) . 6_566 ?
C4 O2 Cd1 118.17(17) . 4_655 ?
N2 N1 Cd1 126.70(17) . . ?
C1 N1 Cd1 112.13(18) . . ?
C1 N1 N2 120.6(2) . . ?
N1 N2 Cd1 129.00(16) . 6_565 ?
C4 N2 Cd1 107.05(17) . 6_565 ?
C4 N2 N1 120.9(2) . . ?
O1 C1 N1 117.3(2) . . ?
O1 C1 C2 122.3(3) . . ?
N1 C1 C2 120.4(3) . . ?
O2 C4 N2 117.6(3) . . ?
O2 C4 C3 122.6(2) . . ?
N2 C4 C3 119.7(2) . . ?
C2 C3 C4 119.4(3) . . ?
C3 C2 C1 118.9(3) . . ?

loop_
_geom_bond_atom_site_label_1
_geom_bond_atom_site_label_2
_geom_bond_distance
_geom_bond_site_symmetry_2
_geom_bond_publ_flag
Cd1 O1 2.394(2) 5_666 ?
Cd1 O1 2.2688(19) 6_565 ?
Cd1 O2 2.307(2) 4_645 ?
Cd1 N1 2.257(2) . ?
Cd1 N2 2.251(2) 6_566 ?
O1 C1 1.307(3) . ?
O2 C4 1.294(3) . ?
N1 N2 1.371(3) . ?
N1 C1 1.327(4) . ?
N2 C4 1.333(4) . ?
C1 C2 1.428(4) . ?
C4 C3 1.429(4) . ?
C3 C2 1.343(4) . ?
